data_4515483
loop_
_publ_author_name
'Cai, Yuan'
'Zhang, Jia-Wen'
'Li, Feng'
'Liu, Jia-Ming'
'Shi, Shi-Liang'

_publ_section_title
;
 Nickel/N-Heterocyclic Carbene Complex-Catalyzed Enantioselective
 Redox-Neutral Coupling of Benzyl Alcohols and Alkynes to Allylic Alcohols
;
_journal_issue 1
_journal_name_full 'ACS Catalysis'
_journal_page_first 1
_journal_paper_doi 10.1021/acscatal.8b04198
_journal_volume 9
_journal_year 2018
_chemical_absolute_configuration ad
_chemical_formula_sum 'C71 H72 N2 Ni'
_chemical_formula_weight 1012.01
_space_group_crystal_system orthorhombic
_space_group_IT_number 19
_space_group_name_Hall 'P 2ac 2ab'
_space_group_name_H-M_alt 'P 21 21 21'
_atom_sites_solution_hydrogens geom
_audit_creation_method SHELXL-2013
_cell_angle_alpha 90
_cell_angle_beta 90
_cell_angle_gamma 90
_cell_formula_units_Z 4
_cell_length_a 14.9159(5)
_cell_length_b 18.7470(7)
_cell_length_c 20.4012(9)
_cell_measurement_reflns_used 9919
_cell_measurement_temperature 173(2)
_cell_measurement_theta_max 54.053
_cell_measurement_theta_min 4.546
_cell_volume 5704.8(4)
_computing_cell_refinement 'Bruker SAINT'
_computing_data_collection 'Bruker APEX2'
_computing_data_reduction 'Bruker SAINT'
_computing_molecular_graphics 'Bruker SHELXTL'
_computing_publication_material 'Bruker SHELXTL'
_computing_structure_refinement 'SHELXL-2013 (Sheldrick, 2013)'
_computing_structure_solution 'SHELXS-97 (Sheldrick 2008)'
_diffrn_ambient_temperature 173(2)
_diffrn_measured_fraction_theta_full 0.997
_diffrn_measured_fraction_theta_max 0.997
_diffrn_measurement_device_type 'Bruker APEX-II CCD'
_diffrn_measurement_method '\f and \w scans'
_diffrn_radiation_type MoK\a
_diffrn_radiation_wavelength 0.71073
_diffrn_reflns_av_R_equivalents 0.0495
_diffrn_reflns_av_unetI/netI 0.0669
_diffrn_reflns_Laue_measured_fraction_full 0.997
_diffrn_reflns_Laue_measured_fraction_max 0.997
_diffrn_reflns_limit_h_max 18
_diffrn_reflns_limit_h_min -18
_diffrn_reflns_limit_k_max 22
_diffrn_reflns_limit_k_min -22
_diffrn_reflns_limit_l_max 24
_diffrn_reflns_limit_l_min -20
_diffrn_reflns_number 30067
_diffrn_reflns_point_group_measured_fraction_full 0.994
_diffrn_reflns_point_group_measured_fraction_max 0.994
_diffrn_reflns_theta_full 25.242
_diffrn_reflns_theta_max 25.500
_diffrn_reflns_theta_min 1.996
_exptl_absorpt_coefficient_mu 0.384
_exptl_absorpt_correction_T_max 0.7456
_exptl_absorpt_correction_T_min 0.6263
_exptl_absorpt_correction_type multi-scan
_exptl_absorpt_process_details sadabs
_exptl_crystal_colour colorless
_exptl_crystal_density_diffrn 1.178
_exptl_crystal_description prismatic
_exptl_crystal_F_000 2160
_exptl_crystal_size_max 0.180
_exptl_crystal_size_mid 0.150
_exptl_crystal_size_min 0.120
_refine_diff_density_max 0.235
_refine_diff_density_min -0.301
_refine_diff_density_rms 0.045
_refine_ls_abs_structure_details
; 
 Flack x determined using 3168 quotients [(I+)-(I-)]/[(I+)+(I-)] 
 (Parsons and Flack (2004), Acta Cryst. A60, s61). 
;
_refine_ls_abs_structure_Flack 0.006(7)
_refine_ls_extinction_method none
_refine_ls_goodness_of_fit_ref 1.029
_refine_ls_hydrogen_treatment constr
_refine_ls_matrix_type full
_refine_ls_number_parameters 673
_refine_ls_number_reflns 10567
_refine_ls_number_restraints 0
_refine_ls_restrained_S_all 1.029
_refine_ls_R_factor_all 0.0618
_refine_ls_R_factor_gt 0.0420
_refine_ls_shift/su_max 0.001
_refine_ls_shift/su_mean 0.000
_refine_ls_structure_factor_coef Fsqd
_refine_ls_weighting_details 'w=1/[\s^2^(Fo^2^)+(0.0381P)^2^+0.0621P] where P=(Fo^2^+2Fc^2^)/3'
_refine_ls_weighting_scheme calc
_refine_ls_wR_factor_gt 0.0824
_refine_ls_wR_factor_ref 0.0931
_reflns_Friedel_coverage 0.811
_reflns_Friedel_fraction_full 0.992
_reflns_Friedel_fraction_max 0.991
_reflns_number_gt 8582
_reflns_number_total 10567
_reflns_threshold_expression 'I > 2\s(I)'
_cod_data_source_file cs8b04198_si_002.cif
_cod_data_source_block mo_d8v17456_0m
_cod_database_code 4515483
_shelx_space_group_comment
; 
The symmetry employed for this shelxl refinement is uniquely defined 
by the following loop, which should always be used as a source of 
symmetry information in preference to the above space-group names. 
They are only intended as comments. 
;
_shelx_estimated_absorpt_t_min 0.934
_shelx_estimated_absorpt_t_max 0.955
_shelxl_version_number 2013-4

loop_
_space_group_symop_operation_xyz
'x, y, z'
'-x+1/2, -y, z+1/2'
'-x, y+1/2, -z+1/2'
'x+1/2, -y+1/2, -z'

loop_
_atom_site_label
_atom_site_type_symbol
_atom_site_fract_x
_atom_site_fract_y
_atom_site_fract_z
_atom_site_U_iso_or_equiv
_atom_site_adp_type
_atom_site_occupancy
_atom_site_site_symmetry_order
_atom_site_calc_flag
_atom_site_refinement_flags_posn
_atom_site_refinement_flags_adp
Ni1 Ni 0.44544(3) 0.52424(2) 0.62007(2) 0.02619(12) Uani 1 1 d . .
N1 N 0.5613(2) 0.63655(14) 0.67525(14) 0.0239(6) Uani 1 1 d . .
N2 N 0.56396(19) 0.63614(15) 0.56944(14) 0.0243(7) Uani 1 1 d . .
C1 C 0.5274(2) 0.60245(17) 0.62237(19) 0.0242(8) Uani 1 1 d . .
C2 C 0.6115(2) 0.70235(19) 0.65865(19) 0.0286(9) Uani 1 1 d . .
H2A H 0.6664 0.7072 0.6855 0.034 Uiso 1 1 calc R U
H2B H 0.5739 0.7455 0.6641 0.034 Uiso 1 1 calc R U
C3 C 0.6336(2) 0.68897(19) 0.58761(19) 0.0298(9) Uani 1 1 d . .
H3A H 0.6283 0.7331 0.5612 0.036 Uiso 1 1 calc R U
H3B H 0.6947 0.6691 0.5824 0.036 Uiso 1 1 calc R U
C4 C 0.5389(2) 0.62363(18) 0.74281(17) 0.0241(8) Uani 1 1 d . .
C5 C 0.4657(2) 0.65880(19) 0.77098(18) 0.0289(9) Uani 1 1 d . .
C6 C 0.4511(3) 0.6499(2) 0.83783(19) 0.0340(9) Uani 1 1 d . .
H6 H 0.4012 0.6731 0.8575 0.041 Uiso 1 1 calc R U
C7 C 0.5065(2) 0.6086(2) 0.8766(2) 0.0352(9) Uani 1 1 d . .
C8 C 0.5777(2) 0.5738(2) 0.84694(19) 0.0316(9) Uani 1 1 d . .
H8 H 0.6149 0.5440 0.8729 0.038 Uiso 1 1 calc R U
C9 C 0.5966(2) 0.58087(19) 0.78054(18) 0.0251(8) Uani 1 1 d . .
C10 C 0.6788(2) 0.54572(19) 0.75005(19) 0.0286(9) Uani 1 1 d . .
H10 H 0.6628 0.5335 0.7038 0.034 Uiso 1 1 calc R U
C11 C 0.7579(2) 0.5967(2) 0.7471(2) 0.0319(9) Uani 1 1 d . .
C12 C 0.7845(3) 0.6340(2) 0.8015(3) 0.0528(13) Uani 1 1 d . .
H12 H 0.7526 0.6285 0.8415 0.063 Uiso 1 1 calc R U
C13 C 0.8575(3) 0.6798(3) 0.7988(3) 0.0781(19) Uani 1 1 d . .
H13 H 0.8749 0.7055 0.8368 0.094 Uiso 1 1 calc R U
C14 C 0.9038(3) 0.6881(3) 0.7429(4) 0.077(2) Uani 1 1 d . .
H14 H 0.9529 0.7204 0.7415 0.093 Uiso 1 1 calc R U
C15 C 0.8809(3) 0.6509(3) 0.6886(3) 0.0647(16) Uani 1 1 d . .
H15 H 0.9147 0.6563 0.6495 0.078 Uiso 1 1 calc R U
C16 C 0.8068(3) 0.6041(2) 0.6900(2) 0.0455(11) Uani 1 1 d . .
H16 H 0.7908 0.5778 0.6520 0.055 Uiso 1 1 calc R U
C17 C 0.4051(3) 0.7083(2) 0.7323(2) 0.0339(9) Uani 1 1 d . .
H17 H 0.4241 0.7050 0.6854 0.041 Uiso 1 1 calc R U
C18 C 0.3067(2) 0.6850(2) 0.73527(19) 0.0320(9) Uani 1 1 d . .
C19 C 0.2848(3) 0.6133(2) 0.7378(2) 0.0384(10) Uani 1 1 d . .
H19 H 0.3319 0.5793 0.7411 0.046 Uiso 1 1 calc R U
C20 C 0.1973(3) 0.5892(3) 0.7357(2) 0.0446(11) Uani 1 1 d . .
H20 H 0.1847 0.5395 0.7378 0.054 Uiso 1 1 calc R U
C21 C 0.1289(3) 0.6377(3) 0.7306(3) 0.0612(14) Uani 1 1 d . .
H21 H 0.0683 0.6222 0.7290 0.073 Uiso 1 1 calc R U
C22 C 0.1493(3) 0.7087(3) 0.7280(3) 0.0761(18) Uani 1 1 d . .
H22 H 0.1020 0.7424 0.7245 0.091 Uiso 1 1 calc R U
C23 C 0.2372(3) 0.7331(3) 0.7301(3) 0.0571(14) Uani 1 1 d . .
H23 H 0.2493 0.7828 0.7281 0.069 Uiso 1 1 calc R U
C24 C 0.4907(3) 0.6037(3) 0.9500(2) 0.0529(13) Uani 1 1 d . .
H24A H 0.5193 0.5604 0.9671 0.079 Uiso 1 1 calc R U
H24B H 0.4261 0.6018 0.9587 0.079 Uiso 1 1 calc R U
H24C H 0.5165 0.6456 0.9716 0.079 Uiso 1 1 calc R U
C25 C 0.7064(3) 0.4764(2) 0.7836(2) 0.0408(10) Uani 1 1 d . .
H25A H 0.7540 0.4534 0.7581 0.061 Uiso 1 1 calc R U
H25B H 0.6546 0.4445 0.7864 0.061 Uiso 1 1 calc R U
H25C H 0.7285 0.4869 0.8278 0.061 Uiso 1 1 calc R U
C26 C 0.4199(3) 0.7860(2) 0.7539(3) 0.0551(13) Uani 1 1 d . .
H26A H 0.3939 0.7931 0.7976 0.083 Uiso 1 1 calc R U
H26B H 0.3909 0.8182 0.7226 0.083 Uiso 1 1 calc R U
H26C H 0.4843 0.7961 0.7554 0.083 Uiso 1 1 calc R U
C27 C 0.5498(2) 0.61849(18) 0.50184(17) 0.0260(8) Uani 1 1 d . .
C28 C 0.5985(2) 0.5633(2) 0.47219(19) 0.0297(9) Uani 1 1 d . .
C29 C 0.5848(3) 0.5498(2) 0.40562(19) 0.0356(10) Uani 1 1 d . .
H29 H 0.6166 0.5118 0.3855 0.043 Uiso 1 1 calc R U
C30 C 0.5269(3) 0.5897(2) 0.3683(2) 0.0411(11) Uani 1 1 d . .
C31 C 0.4805(3) 0.6455(2) 0.39813(19) 0.0365(10) Uani 1 1 d . .
H31 H 0.4409 0.6737 0.3724 0.044 Uiso 1 1 calc R U
C32 C 0.4904(2) 0.6610(2) 0.46446(19) 0.0294(9) Uani 1 1 d . .
C33 C 0.4399(2) 0.72207(18) 0.49646(19) 0.0325(9) Uani 1 1 d . .
H33 H 0.4310 0.7084 0.5434 0.039 Uiso 1 1 calc R U
C34 C 0.4931(3) 0.7916(2) 0.4968(2) 0.0366(10) Uani 1 1 d . .
C35 C 0.5571(3) 0.8078(2) 0.4494(2) 0.0430(10) Uani 1 1 d . .
H35 H 0.5682 0.7753 0.4146 0.052 Uiso 1 1 calc R U
C36 C 0.6051(3) 0.8715(3) 0.4529(3) 0.0554(13) Uani 1 1 d . .
H36 H 0.6485 0.8821 0.4202 0.066 Uiso 1 1 calc R U
C37 C 0.5907(3) 0.9186(3) 0.5023(3) 0.0651(15) Uani 1 1 d . .
H37 H 0.6245 0.9615 0.5045 0.078 Uiso 1 1 calc R U
C38 C 0.5263(4) 0.9039(3) 0.5498(3) 0.0645(15) Uani 1 1 d . .
H38 H 0.5154 0.9369 0.5842 0.077 Uiso 1 1 calc R U
C39 C 0.4782(3) 0.8405(2) 0.5465(2) 0.0497(12) Uani 1 1 d . .
H39 H 0.4342 0.8306 0.5789 0.060 Uiso 1 1 calc R U
C40 C 0.6683(2) 0.5204(2) 0.50975(18) 0.0296(8) Uani 1 1 d . .
H40 H 0.6578 0.5289 0.5575 0.036 Uiso 1 1 calc R U
C41 C 0.6582(3) 0.4404(2) 0.4976(2) 0.0345(9) Uani 1 1 d . .
C42 C 0.5724(3) 0.4101(2) 0.4997(2) 0.0447(11) Uani 1 1 d . .
H42 H 0.5219 0.4399 0.5069 0.054 Uiso 1 1 calc R U
C43 C 0.5600(4) 0.3379(2) 0.4914(2) 0.0568(12) Uani 1 1 d . .
H43 H 0.5013 0.3184 0.4931 0.068 Uiso 1 1 calc R U
C44 C 0.6322(4) 0.2939(3) 0.4807(3) 0.0656(16) Uani 1 1 d . .
H44 H 0.6236 0.2440 0.4756 0.079 Uiso 1 1 calc R U
C45 C 0.7171(4) 0.3224(2) 0.4774(3) 0.0605(14) Uani 1 1 d . .
H45 H 0.7668 0.2921 0.4689 0.073 Uiso 1 1 calc R U
C46 C 0.7309(3) 0.3955(2) 0.4863(2) 0.0447(11) Uani 1 1 d . .
H46 H 0.7899 0.4146 0.4847 0.054 Uiso 1 1 calc R U
C47 C 0.5138(3) 0.5740(3) 0.2960(2) 0.0554(13) Uani 1 1 d . .
H47A H 0.4496 0.5693 0.2866 0.083 Uiso 1 1 calc R U
H47B H 0.5443 0.5293 0.2848 0.083 Uiso 1 1 calc R U
H47C H 0.5389 0.6130 0.2699 0.083 Uiso 1 1 calc R U
C48 C 0.3460(3) 0.7343(2) 0.4677(2) 0.0435(11) Uani 1 1 d . .
H48A H 0.3140 0.7696 0.4943 0.065 Uiso 1 1 calc R U
H48B H 0.3126 0.6893 0.4677 0.065 Uiso 1 1 calc R U
H48C H 0.3514 0.7520 0.4226 0.065 Uiso 1 1 calc R U
C49 C 0.7627(3) 0.5487(2) 0.4932(2) 0.0421(11) Uani 1 1 d . .
H49A H 0.7763 0.5386 0.4472 0.063 Uiso 1 1 calc R U
H49B H 0.8070 0.5251 0.5213 0.063 Uiso 1 1 calc R U
H49C H 0.7646 0.6003 0.5007 0.063 Uiso 1 1 calc R U
C50 C 0.5270(2) 0.45181(19) 0.6601(2) 0.0330(9) Uani 1 1 d . .
H50A H 0.5470 0.4670 0.7020 0.040 Uiso 1 1 calc R U
H50B H 0.5648 0.4571 0.6229 0.040 Uiso 1 1 calc R U
C51 C 0.4415(3) 0.42147(18) 0.65298(19) 0.0323(9) Uani 1 1 d . .
H51 H 0.4366 0.3845 0.6178 0.039 Uiso 1 1 calc R U
C52 C 0.3797(3) 0.4117(2) 0.7085(2) 0.0341(10) Uani 1 1 d . .
C53 C 0.3867(3) 0.4502(2) 0.7666(2) 0.0415(11) Uani 1 1 d . .
H53 H 0.4340 0.4838 0.7714 0.050 Uiso 1 1 calc R U
C54 C 0.3266(3) 0.4409(3) 0.8173(2) 0.0564(13) Uani 1 1 d . .
H54 H 0.3327 0.4685 0.8561 0.068 Uiso 1 1 calc R U
C55 C 0.2582(3) 0.3924(3) 0.8124(3) 0.0693(16) Uani 1 1 d . .
H55 H 0.2162 0.3869 0.8471 0.083 Uiso 1 1 calc R U
C56 C 0.2512(3) 0.3520(3) 0.7568(3) 0.0682(17) Uani 1 1 d . .
H56 H 0.2054 0.3169 0.7536 0.082 Uiso 1 1 calc R U
C57 C 0.3104(3) 0.3616(2) 0.7049(2) 0.0509(13) Uani 1 1 d . .
H57 H 0.3036 0.3337 0.6663 0.061 Uiso 1 1 calc R U
C58 C 0.3453(2) 0.5818(2) 0.5815(2) 0.0338(9) Uani 1 1 d . .
H58A H 0.3621 0.6040 0.5415 0.041 Uiso 1 1 calc R U
H58B H 0.3458 0.6084 0.6211 0.041 Uiso 1 1 calc R U
C59 C 0.3201(2) 0.5102(2) 0.58209(19) 0.0318(9) Uani 1 1 d . .
H59 H 0.2731 0.4979 0.6152 0.038 Uiso 1 1 calc R U
C60 C 0.3180(2) 0.4660(2) 0.52230(19) 0.0326(9) Uani 1 1 d . .
C61 C 0.2731(3) 0.4007(2) 0.5213(2) 0.0472(12) Uani 1 1 d . .
H61 H 0.2438 0.3845 0.5599 0.057 Uiso 1 1 calc R U
C62 C 0.2702(3) 0.3589(2) 0.4650(2) 0.0556(13) Uani 1 1 d . .
H62 H 0.2391 0.3147 0.4657 0.067 Uiso 1 1 calc R U
C63 C 0.3117(3) 0.3808(3) 0.4085(2) 0.0519(12) Uani 1 1 d . .
H63 H 0.3099 0.3520 0.3702 0.062 Uiso 1 1 calc R U
C64 C 0.3560(3) 0.4449(2) 0.4083(2) 0.0514(12) Uani 1 1 d . .
H64 H 0.3845 0.4609 0.3693 0.062 Uiso 1 1 calc R U
C65 C 0.3595(3) 0.4864(2) 0.4637(2) 0.0421(11) Uani 1 1 d . .
H65 H 0.3910 0.5304 0.4622 0.051 Uiso 1 1 calc R U
C66 C 0.4537(4) 0.6438(3) 0.1290(2) 0.0596(13) Uani 1 1 d . .
H66 H 0.3961 0.6653 0.1309 0.072 Uiso 1 1 calc R U
C67 C 0.4623(3) 0.5709(3) 0.1261(2) 0.0587(13) Uani 1 1 d . .
H67 H 0.4102 0.5418 0.1253 0.070 Uiso 1 1 calc R U
C68 C 0.5451(4) 0.5398(3) 0.1242(2) 0.0649(14) Uani 1 1 d . .
H68 H 0.5503 0.4893 0.1226 0.078 Uiso 1 1 calc R U
C69 C 0.6210(4) 0.5814(3) 0.1247(3) 0.0662(14) Uani 1 1 d . .
H69 H 0.6785 0.5596 0.1233 0.079 Uiso 1 1 calc R U
C70 C 0.6138(3) 0.6544(3) 0.1270(3) 0.0641(14) Uani 1 1 d . .
H70 H 0.6660 0.6834 0.1271 0.077 Uiso 1 1 calc R U
C71 C 0.5296(4) 0.6850(3) 0.1292(3) 0.0635(14) Uani 1 1 d . .
H71 H 0.5243 0.7355 0.1310 0.076 Uiso 1 1 calc R U

loop_
_atom_site_aniso_label
_atom_site_aniso_U_11
_atom_site_aniso_U_22
_atom_site_aniso_U_33
_atom_site_aniso_U_23
_atom_site_aniso_U_13
_atom_site_aniso_U_12
Ni1 0.0234(2) 0.0291(2) 0.0261(3) 0.0026(2) -0.0011(2) -0.0040(2)
N1 0.0236(15) 0.0261(15) 0.0219(17) 0.0018(12) -0.0014(14) -0.0044(14)
N2 0.0210(15) 0.0286(15) 0.0234(17) 0.0014(13) 0.0008(14) -0.0029(14)
C1 0.0210(17) 0.0267(18) 0.025(2) 0.0047(18) -0.0017(17) 0.0046(14)
C2 0.0254(19) 0.030(2) 0.030(2) 0.0033(17) -0.0045(17) -0.0040(17)
C3 0.027(2) 0.031(2) 0.032(2) 0.0082(17) -0.0018(17) -0.0063(17)
C4 0.0240(19) 0.0263(18) 0.022(2) -0.0002(15) -0.0004(16) -0.0069(16)
C5 0.027(2) 0.033(2) 0.027(2) -0.0024(17) -0.0007(16) -0.0020(17)
C6 0.029(2) 0.041(2) 0.032(2) -0.0049(18) 0.0050(19) 0.000(2)
C7 0.033(2) 0.049(2) 0.023(2) 0.000(2) 0.0030(19) -0.0061(18)
C8 0.027(2) 0.040(2) 0.027(2) 0.0033(18) -0.0038(16) -0.0005(17)
C9 0.0217(18) 0.0304(19) 0.023(2) -0.0008(16) -0.0024(15) -0.0038(16)
C10 0.0257(18) 0.033(2) 0.027(2) -0.0004(17) -0.0030(16) 0.0026(16)
C11 0.0213(19) 0.035(2) 0.039(3) 0.0057(19) -0.0021(18) 0.0034(17)
C12 0.035(2) 0.062(3) 0.061(3) -0.014(3) -0.004(2) -0.018(2)
C13 0.043(3) 0.076(4) 0.115(6) -0.035(4) 0.004(3) -0.016(3)
C14 0.030(3) 0.055(3) 0.146(7) 0.002(4) 0.015(4) -0.004(2)
C15 0.034(3) 0.064(3) 0.096(5) 0.035(3) 0.031(3) 0.016(3)
C16 0.031(2) 0.055(3) 0.051(3) 0.015(2) 0.010(2) 0.013(2)
C17 0.031(2) 0.032(2) 0.038(3) 0.0037(19) 0.0044(19) 0.0045(18)
C18 0.031(2) 0.041(2) 0.024(2) -0.0036(18) -0.0014(17) 0.0072(18)
C19 0.032(2) 0.045(3) 0.038(3) 0.004(2) 0.0031(19) 0.004(2)
C20 0.037(2) 0.059(3) 0.038(3) -0.002(2) 0.002(2) -0.008(2)
C21 0.028(2) 0.080(4) 0.076(4) -0.002(3) -0.008(2) -0.001(3)
C22 0.035(3) 0.070(4) 0.123(6) 0.011(4) -0.009(3) 0.015(3)
C23 0.036(3) 0.050(3) 0.085(4) -0.004(3) -0.008(3) 0.011(2)
C24 0.052(3) 0.078(3) 0.029(3) -0.001(2) 0.008(2) 0.004(3)
C25 0.037(2) 0.036(2) 0.050(3) 0.005(2) -0.0032(19) 0.003(2)
C26 0.047(3) 0.038(2) 0.081(4) -0.003(2) 0.000(3) 0.004(2)
C27 0.0204(17) 0.036(2) 0.022(2) 0.0061(16) 0.0000(17) -0.0080(18)
C28 0.0265(19) 0.036(2) 0.027(2) 0.0022(17) 0.0008(17) -0.0037(17)
C29 0.030(2) 0.049(2) 0.028(2) -0.0020(19) 0.0046(17) -0.0003(19)
C30 0.040(2) 0.057(3) 0.027(3) 0.008(2) -0.0014(19) -0.008(2)
C31 0.034(2) 0.050(3) 0.025(3) 0.0146(19) -0.0051(17) -0.004(2)
C32 0.0241(19) 0.036(2) 0.028(2) 0.0095(18) 0.0015(16) -0.0028(17)
C33 0.0260(19) 0.036(2) 0.036(2) 0.0115(17) -0.0019(19) 0.0000(19)
C34 0.032(2) 0.036(2) 0.042(3) 0.012(2) -0.0094(19) 0.0005(18)
C35 0.037(2) 0.044(2) 0.048(3) 0.013(2) -0.001(2) 0.000(2)
C36 0.042(3) 0.056(3) 0.068(4) 0.019(3) -0.003(3) -0.010(2)
C37 0.055(3) 0.051(3) 0.089(5) 0.008(3) -0.006(3) -0.021(3)
C38 0.072(4) 0.053(3) 0.069(4) -0.010(3) -0.007(3) -0.008(3)
C39 0.043(3) 0.050(3) 0.056(3) 0.005(2) 0.004(2) 0.000(2)
C40 0.0264(18) 0.040(2) 0.022(2) -0.0009(19) -0.0003(15) 0.0035(19)
C41 0.039(2) 0.040(2) 0.024(2) 0.0017(18) -0.0024(18) 0.000(2)
C42 0.040(3) 0.047(3) 0.047(3) -0.003(2) -0.002(2) 0.005(2)
C43 0.058(3) 0.047(3) 0.065(3) -0.002(2) -0.009(3) -0.007(3)
C44 0.079(4) 0.041(3) 0.076(4) 0.001(3) -0.026(3) -0.007(3)
C45 0.069(4) 0.045(3) 0.067(4) -0.006(3) -0.009(3) 0.019(3)
C46 0.042(2) 0.046(3) 0.046(3) 0.000(2) -0.002(2) 0.004(2)
C47 0.060(3) 0.084(4) 0.022(3) -0.001(2) -0.005(2) -0.004(3)
C48 0.030(2) 0.046(3) 0.055(3) 0.015(2) -0.003(2) 0.002(2)
C49 0.035(2) 0.048(3) 0.043(3) -0.004(2) 0.000(2) 0.001(2)
C50 0.030(2) 0.036(2) 0.033(2) 0.0070(18) -0.0021(17) -0.0044(17)
C51 0.033(2) 0.0241(18) 0.040(2) 0.0026(16) -0.005(2) -0.0014(18)
C52 0.029(2) 0.032(2) 0.041(3) 0.0133(19) -0.0077(18) -0.0060(18)
C53 0.036(2) 0.046(3) 0.043(3) 0.011(2) 0.000(2) 0.000(2)
C54 0.049(3) 0.076(3) 0.044(3) 0.012(3) 0.006(2) 0.004(3)
C55 0.053(3) 0.101(4) 0.054(4) 0.034(3) 0.008(3) -0.009(3)
C56 0.044(3) 0.081(4) 0.080(4) 0.035(3) -0.001(3) -0.030(3)
C57 0.049(3) 0.054(3) 0.050(3) 0.021(2) -0.011(2) -0.017(2)
C58 0.030(2) 0.039(2) 0.032(2) 0.0044(19) -0.0063(18) -0.0029(19)
C59 0.0211(18) 0.042(2) 0.032(2) 0.0085(19) -0.0006(16) -0.0028(17)
C60 0.0227(17) 0.040(2) 0.035(2) 0.0078(19) -0.0101(16) -0.0047(18)
C61 0.052(3) 0.048(3) 0.041(3) 0.013(2) -0.007(2) -0.017(2)
C62 0.070(3) 0.045(3) 0.052(3) 0.006(2) -0.014(3) -0.025(3)
C63 0.062(3) 0.052(3) 0.042(3) -0.006(2) -0.014(2) -0.011(2)
C64 0.060(3) 0.060(3) 0.034(3) 0.003(2) -0.001(2) -0.021(3)
C65 0.043(2) 0.050(3) 0.033(3) 0.004(2) -0.0015(19) -0.019(2)
C66 0.064(3) 0.074(3) 0.041(3) -0.003(3) -0.008(3) 0.020(3)
C67 0.074(4) 0.065(3) 0.037(3) 0.004(3) -0.003(3) 0.007(3)
C68 0.087(4) 0.064(3) 0.043(3) 0.004(3) -0.004(3) 0.024(3)
C69 0.070(3) 0.084(4) 0.044(3) -0.001(3) 0.011(3) 0.026(3)
C70 0.061(3) 0.081(4) 0.051(3) -0.002(3) 0.006(3) 0.005(3)
C71 0.081(4) 0.061(3) 0.049(3) -0.004(3) 0.000(3) 0.016(3)

loop_
_atom_type_symbol
_atom_type_description
_atom_type_scat_dispersion_real
_atom_type_scat_dispersion_imag
_atom_type_scat_source
C C 0.0033 0.0016 'International Tables Vol C Tables 4.2.6.8 and 6.1.1.4'
H H 0.0000 0.0000 'International Tables Vol C Tables 4.2.6.8 and 6.1.1.4'
N N 0.0061 0.0033 'International Tables Vol C Tables 4.2.6.8 and 6.1.1.4'
Ni Ni 0.3393 1.1124 'International Tables Vol C Tables 4.2.6.8 and 6.1.1.4'

loop_
_geom_angle_atom_site_label_1
_geom_angle_atom_site_label_2
_geom_angle_atom_site_label_3
_geom_angle
C1 Ni1 C50 97.02(14)
C1 Ni1 C58 94.22(14)
C50 Ni1 C58 168.67(15)
C1 Ni1 C59 134.04(14)
C50 Ni1 C59 128.67(15)
C58 Ni1 C59 40.32(15)
C1 Ni1 C51 137.33(15)
C50 Ni1 C51 40.66(14)
C58 Ni1 C51 128.01(15)
C59 Ni1 C51 88.63(15)
C1 N1 C4 126.7(3)
C1 N1 C2 113.6(3)
C4 N1 C2 118.5(3)
C1 N2 C27 126.5(3)
C1 N2 C3 113.0(3)
C27 N2 C3 119.9(3)
N1 C1 N2 105.2(3)
N1 C1 Ni1 128.5(3)
N2 C1 Ni1 126.3(3)
N1 C2 C3 101.0(3)
N1 C2 H2A 111.6
C3 C2 H2A 111.6
N1 C2 H2B 111.6
C3 C2 H2B 111.6
H2A C2 H2B 109.4
N2 C3 C2 101.5(3)
N2 C3 H3A 111.5
C2 C3 H3A 111.5
N2 C3 H3B 111.5
C2 C3 H3B 111.5
H3A C3 H3B 109.3
C5 C4 C9 121.4(3)
C5 C4 N1 119.7(3)
C9 C4 N1 118.6(3)
C6 C5 C4 118.0(3)
C6 C5 C17 119.4(3)
C4 C5 C17 122.6(3)
C7 C6 C5 122.3(4)
C7 C6 H6 118.9
C5 C6 H6 118.9
C6 C7 C8 118.2(4)
C6 C7 C24 120.3(4)
C8 C7 C24 121.4(4)
C7 C8 C9 122.4(4)
C7 C8 H8 118.8
C9 C8 H8 118.8
C8 C9 C4 117.6(3)
C8 C9 C10 121.3(3)
C4 C9 C10 121.0(3)
C11 C10 C9 111.6(3)
C11 C10 C25 110.1(3)
C9 C10 C25 113.8(3)
C11 C10 H10 107.0
C9 C10 H10 107.0
C25 C10 H10 107.0
C12 C11 C16 118.6(4)
C12 C11 C10 120.8(4)
C16 C11 C10 120.5(4)
C11 C12 C13 120.6(5)
C11 C12 H12 119.7
C13 C12 H12 119.7
C14 C13 C12 120.7(6)
C14 C13 H13 119.6
C12 C13 H13 119.6
C13 C14 C15 120.4(5)
C13 C14 H14 119.8
C15 C14 H14 119.8
C14 C15 C16 120.1(5)
C14 C15 H15 120.0
C16 C15 H15 120.0
C11 C16 C15 119.6(5)
C11 C16 H16 120.2
C15 C16 H16 120.2
C5 C17 C18 112.1(3)
C5 C17 C26 110.2(3)
C18 C17 C26 113.2(3)
C5 C17 H17 107.0
C18 C17 H17 107.0
C26 C17 H17 107.0
C23 C18 C19 117.5(4)
C23 C18 C17 122.1(4)
C19 C18 C17 120.2(3)
C20 C19 C18 122.6(4)
C20 C19 H19 118.7
C18 C19 H19 118.7
C21 C20 C19 119.2(4)
C21 C20 H20 120.4
C19 C20 H20 120.4
C22 C21 C20 118.9(4)
C22 C21 H21 120.5
C20 C21 H21 120.5
C21 C22 C23 122.0(5)
C21 C22 H22 119.0
C23 C22 H22 119.0
C18 C23 C22 119.8(5)
C18 C23 H23 120.1
C22 C23 H23 120.1
C7 C24 H24A 109.5
C7 C24 H24B 109.5
H24A C24 H24B 109.5
C7 C24 H24C 109.5
H24A C24 H24C 109.5
H24B C24 H24C 109.5
C10 C25 H25A 109.5
C10 C25 H25B 109.5
H25A C25 H25B 109.5
C10 C25 H25C 109.5
H25A C25 H25C 109.5
H25B C25 H25C 109.5
C17 C26 H26A 109.5
C17 C26 H26B 109.5
H26A C26 H26B 109.5
C17 C26 H26C 109.5
H26A C26 H26C 109.5
H26B C26 H26C 109.5
C28 C27 C32 120.5(3)
C28 C27 N2 120.6(3)
C32 C27 N2 118.7(3)
C29 C28 C27 118.5(3)
C29 C28 C40 119.6(3)
C27 C28 C40 121.8(3)
C30 C29 C28 122.2(4)
C30 C29 H29 118.9
C28 C29 H29 118.9
C29 C30 C31 118.7(4)
C29 C30 C47 120.9(4)
C31 C30 C47 120.4(4)
C32 C31 C30 121.9(4)
C32 C31 H31 119.1
C30 C31 H31 119.1
C31 C32 C27 118.2(4)
C31 C32 C33 121.5(3)
C27 C32 C33 120.3(3)
C32 C33 C34 112.9(3)
C32 C33 C48 113.6(3)
C34 C33 C48 110.4(3)
C32 C33 H33 106.5
C34 C33 H33 106.5
C48 C33 H33 106.5
C39 C34 C35 118.3(4)
C39 C34 C33 119.1(4)
C35 C34 C33 122.6(4)
C34 C35 C36 120.2(4)
C34 C35 H35 119.9
C36 C35 H35 119.9
C37 C36 C35 120.9(5)
C37 C36 H36 119.5
C35 C36 H36 119.5
C36 C37 C38 119.8(5)
C36 C37 H37 120.1
C38 C37 H37 120.1
C39 C38 C37 119.4(5)
C39 C38 H38 120.3
C37 C38 H38 120.3
C34 C39 C38 121.3(5)
C34 C39 H39 119.3
C38 C39 H39 119.3
C28 C40 C41 111.8(3)
C28 C40 C49 109.4(3)
C41 C40 C49 113.1(3)
C28 C40 H40 107.4
C41 C40 H40 107.4
C49 C40 H40 107.4
C46 C41 C42 118.1(4)
C46 C41 C40 122.9(4)
C42 C41 C40 118.9(4)
C43 C42 C41 121.2(4)
C43 C42 H42 119.4
C41 C42 H42 119.4
C42 C43 C44 120.3(5)
C42 C43 H43 119.9
C44 C43 H43 119.9
C45 C44 C43 119.7(5)
C45 C44 H44 120.2
C43 C44 H44 120.2
C44 C45 C46 120.7(5)
C44 C45 H45 119.6
C46 C45 H45 119.6
C41 C46 C45 120.0(4)
C41 C46 H46 120.0
C45 C46 H46 120.0
C30 C47 H47A 109.5
C30 C47 H47B 109.5
H47A C47 H47B 109.5
C30 C47 H47C 109.5
H47A C47 H47C 109.5
H47B C47 H47C 109.5
C33 C48 H48A 109.5
C33 C48 H48B 109.5
H48A C48 H48B 109.5
C33 C48 H48C 109.5
H48A C48 H48C 109.5
H48B C48 H48C 109.5
C40 C49 H49A 109.5
C40 C49 H49B 109.5
H49A C49 H49B 109.5
C40 C49 H49C 109.5
H49A C49 H49C 109.5
H49B C49 H49C 109.5
C51 C50 Ni1 71.4(2)
C51 C50 H50A 120.0
Ni1 C50 H50A 110.8
C51 C50 H50B 120.0
Ni1 C50 H50B 87.9
H50A C50 H50B 120.0
C50 C51 C52 122.6(4)
C50 C51 Ni1 68.0(2)
C52 C51 Ni1 112.9(3)
C50 C51 H51 114.9
C52 C51 H51 114.9
Ni1 C51 H51 114.9
C53 C52 C57 116.7(4)
C53 C52 C51 123.0(3)
C57 C52 C51 120.3(4)
C54 C53 C52 121.6(4)
C54 C53 H53 119.2
C52 C53 H53 119.2
C55 C54 C53 120.9(5)
C55 C54 H54 119.6
C53 C54 H54 119.6
C56 C55 C54 119.0(5)
C56 C55 H55 120.5
C54 C55 H55 120.5
C55 C56 C57 120.7(5)
C55 C56 H56 119.6
C57 C56 H56 119.6
C56 C57 C52 121.1(5)
C56 C57 H57 119.5
C52 C57 H57 119.5
C59 C58 Ni1 71.3(2)
C59 C58 H58A 120.0
Ni1 C58 H58A 112.2
C59 C58 H58B 120.0
Ni1 C58 H58B 86.7
H58A C58 H58B 120.0
C58 C59 C60 122.6(4)
C58 C59 Ni1 68.4(2)
C60 C59 Ni1 114.0(2)
C58 C59 H59 114.5
C60 C59 H59 114.5
Ni1 C59 H59 114.5
C61 C60 C65 116.1(4)
C61 C60 C59 120.9(4)
C65 C60 C59 122.9(3)
C62 C61 C60 121.4(4)
C62 C61 H61 119.3
C60 C61 H61 119.3
C63 C62 C61 120.8(4)
C63 C62 H62 119.6
C61 C62 H62 119.6
C64 C63 C62 118.7(4)
C64 C63 H63 120.6
C62 C63 H63 120.6
C63 C64 C65 120.8(4)
C63 C64 H64 119.6
C65 C64 H64 119.6
C64 C65 C60 122.1(4)
C64 C65 H65 118.9
C60 C65 H65 118.9
C71 C66 C67 118.9(5)
C71 C66 H66 120.5
C67 C66 H66 120.5
C68 C67 C66 120.7(5)
C68 C67 H67 119.7
C66 C67 H67 119.7
C67 C68 C69 120.2(5)
C67 C68 H68 119.9
C69 C68 H68 119.9
C70 C69 C68 120.0(5)
C70 C69 H69 120.0
C68 C69 H69 120.0
C69 C70 C71 119.1(5)
C69 C70 H70 120.4
C71 C70 H70 120.4
C66 C71 C70 121.1(5)
C66 C71 H71 119.5
C70 C71 H71 119.5

loop_
_geom_bond_atom_site_label_1
_geom_bond_atom_site_label_2
_geom_bond_distance
Ni1 C1 1.910(3)
Ni1 C50 1.997(4)
Ni1 C58 2.003(4)
Ni1 C59 2.040(3)
Ni1 C51 2.041(3)
N1 C1 1.352(4)
N1 C4 1.439(4)
N1 C2 1.482(4)
N2 C1 1.365(4)
N2 C27 1.434(4)
N2 C3 1.482(4)
C2 C3 1.507(5)
C2 H2A 0.9900
C2 H2B 0.9900
C3 H3A 0.9900
C3 H3B 0.9900
C4 C5 1.399(5)
C4 C9 1.406(5)
C5 C6 1.391(5)
C5 C17 1.516(5)
C6 C7 1.383(5)
C6 H6 0.9500
C7 C8 1.384(5)
C7 C24 1.519(6)
C8 C9 1.390(5)
C8 H8 0.9500
C9 C10 1.524(5)
C10 C11 1.520(5)
C10 C25 1.525(5)
C10 H10 1.0000
C11 C12 1.372(6)
C11 C16 1.381(6)
C12 C13 1.388(6)
C12 H12 0.9500
C13 C14 1.341(8)
C13 H13 0.9500
C14 C15 1.354(8)
C14 H14 0.9500
C15 C16 1.411(6)
C15 H15 0.9500
C16 H16 0.9500
C17 C18 1.533(5)
C17 C26 1.538(5)
C17 H17 1.0000
C18 C23 1.378(5)
C18 C19 1.385(5)
C19 C20 1.382(6)
C19 H19 0.9500
C20 C21 1.370(6)
C20 H20 0.9500
C21 C22 1.367(7)
C21 H21 0.9500
C22 C23 1.389(6)
C22 H22 0.9500
C23 H23 0.9500
C24 H24A 0.9800
C24 H24B 0.9800
C24 H24C 0.9800
C25 H25A 0.9800
C25 H25B 0.9800
C25 H25C 0.9800
C26 H26A 0.9800
C26 H26B 0.9800
C26 H26C 0.9800
C27 C28 1.401(5)
C27 C32 1.415(5)
C28 C29 1.397(5)
C28 C40 1.522(5)
C29 C30 1.373(5)
C29 H29 0.9500
C30 C31 1.393(6)
C30 C47 1.518(6)
C31 C32 1.392(5)
C31 H31 0.9500
C32 C33 1.518(5)
C33 C34 1.526(5)
C33 C48 1.537(5)
C33 H33 1.0000
C34 C39 1.384(6)
C34 C35 1.392(6)
C35 C36 1.394(6)
C35 H35 0.9500
C36 C37 1.358(7)
C36 H36 0.9500
C37 C38 1.392(7)
C37 H37 0.9500
C38 C39 1.390(6)
C38 H38 0.9500
C39 H39 0.9500
C40 C41 1.527(5)
C40 C49 1.542(5)
C40 H40 1.0000
C41 C46 1.392(6)
C41 C42 1.400(6)
C42 C43 1.376(5)
C42 H42 0.9500
C43 C44 1.375(7)
C43 H43 0.9500
C44 C45 1.375(7)
C44 H44 0.9500
C45 C46 1.398(6)
C45 H45 0.9500
C46 H46 0.9500
C47 H47A 0.9800
C47 H47B 0.9800
C47 H47C 0.9800
C48 H48A 0.9800
C48 H48B 0.9800
C48 H48C 0.9800
C49 H49A 0.9800
C49 H49B 0.9800
C49 H49C 0.9800
C50 C51 1.404(5)
C50 H50A 0.9500
C50 H50B 0.9500
C51 C52 1.472(5)
C51 H51 1.0000
C52 C53 1.391(6)
C52 C57 1.400(6)
C53 C54 1.381(6)
C53 H53 0.9500
C54 C55 1.370(7)
C54 H54 0.9500
C55 C56 1.368(7)
C55 H55 0.9500
C56 C57 1.391(7)
C56 H56 0.9500
C57 H57 0.9500
C58 C59 1.394(5)
C58 H58A 0.9500
C58 H58B 0.9500
C59 C60 1.475(5)
C59 H59 1.0000
C60 C61 1.396(5)
C60 C65 1.399(5)
C61 C62 1.391(6)
C61 H61 0.9500
C62 C63 1.372(6)
C62 H62 0.9500
C63 C64 1.372(6)
C63 H63 0.9500
C64 C65 1.373(6)
C64 H64 0.9500
C65 H65 0.9500
C66 C71 1.371(7)
C66 C67 1.374(6)
C66 H66 0.9500
C67 C68 1.366(6)
C67 H67 0.9500
C68 C69 1.374(7)
C68 H68 0.9500
C69 C70 1.373(7)
C69 H69 0.9500
C70 C71 1.381(7)
C70 H70 0.9500
C71 H71 0.9500

loop_
_geom_torsion_atom_site_label_1
_geom_torsion_atom_site_label_2
_geom_torsion_atom_site_label_3
_geom_torsion_atom_site_label_4
_geom_torsion
C4 N1 C1 N2 176.0(3)
C2 N1 C1 N2 9.1(4)
C4 N1 C1 Ni1 -3.7(5)
C2 N1 C1 Ni1 -170.6(2)
C27 N2 C1 N1 178.7(3)
C3 N2 C1 N1 7.4(3)
C27 N2 C1 Ni1 -1.6(5)
C3 N2 C1 Ni1 -172.9(2)
C1 N1 C2 C3 -20.8(4)
C4 N1 C2 C3 171.1(3)
C1 N2 C3 C2 -19.8(4)
C27 N2 C3 C2 168.3(3)
N1 C2 C3 N2 22.1(3)
C1 N1 C4 C5 -86.9(4)
C2 N1 C4 C5 79.4(4)
C1 N1 C4 C9 99.0(4)
C2 N1 C4 C9 -94.6(4)
C9 C4 C5 C6 -0.4(5)
N1 C4 C5 C6 -174.3(3)
C9 C4 C5 C17 176.8(3)
N1 C4 C5 C17 2.9(5)
C4 C5 C6 C7 0.6(6)
C17 C5 C6 C7 -176.6(3)
C5 C6 C7 C8 -1.5(6)
C5 C6 C7 C24 176.7(4)
C6 C7 C8 C9 2.1(6)
C24 C7 C8 C9 -176.1(4)
C7 C8 C9 C4 -1.8(5)
C7 C8 C9 C10 176.1(3)
C5 C4 C9 C8 0.9(5)
N1 C4 C9 C8 174.9(3)
C5 C4 C9 C10 -177.0(3)
N1 C4 C9 C10 -3.0(5)
C8 C9 C10 C11 -94.7(4)
C4 C9 C10 C11 83.1(4)
C8 C9 C10 C25 30.6(5)
C4 C9 C10 C25 -151.5(3)
C9 C10 C11 C12 50.5(5)
C25 C10 C11 C12 -76.9(5)
C9 C10 C11 C16 -132.3(4)
C25 C10 C11 C16 100.4(4)
C16 C11 C12 C13 1.8(7)
C10 C11 C12 C13 179.1(4)
C11 C12 C13 C14 -0.3(8)
C12 C13 C14 C15 -1.3(9)
C13 C14 C15 C16 1.4(8)
C12 C11 C16 C15 -1.7(6)
C10 C11 C16 C15 -179.0(3)
C14 C15 C16 C11 0.2(7)
C6 C5 C17 C18 -59.7(5)
C4 C5 C17 C18 123.2(4)
C6 C5 C17 C26 67.4(5)
C4 C5 C17 C26 -109.7(4)
C5 C17 C18 C23 151.2(4)
C26 C17 C18 C23 25.9(6)
C5 C17 C18 C19 -34.2(5)
C26 C17 C18 C19 -159.6(4)
C23 C18 C19 C20 -0.3(7)
C17 C18 C19 C20 -175.1(4)
C18 C19 C20 C21 0.3(7)
C19 C20 C21 C22 -0.2(8)
C20 C21 C22 C23 0.2(9)
C19 C18 C23 C22 0.2(7)
C17 C18 C23 C22 174.9(5)
C21 C22 C23 C18 -0.2(9)
C1 N2 C27 C28 -82.0(5)
C3 N2 C27 C28 88.8(4)
C1 N2 C27 C32 102.4(4)
C3 N2 C27 C32 -86.9(4)
C32 C27 C28 C29 -2.1(5)
N2 C27 C28 C29 -177.7(3)
C32 C27 C28 C40 175.2(3)
N2 C27 C28 C40 -0.4(5)
C27 C28 C29 C30 1.4(6)
C40 C28 C29 C30 -176.0(3)
C28 C29 C30 C31 0.1(6)
C28 C29 C30 C47 179.7(4)
C29 C30 C31 C32 -0.9(6)
C47 C30 C31 C32 179.5(4)
C30 C31 C32 C27 0.2(6)
C30 C31 C32 C33 179.7(3)
C28 C27 C32 C31 1.3(5)
N2 C27 C32 C31 177.0(3)
C28 C27 C32 C33 -178.2(3)
N2 C27 C32 C33 -2.5(5)
C31 C32 C33 C34 -92.6(4)
C27 C32 C33 C34 86.9(4)
C31 C32 C33 C48 34.0(5)
C27 C32 C33 C48 -146.4(3)
C32 C33 C34 C39 -151.1(4)
C48 C33 C34 C39 80.5(5)
C32 C33 C34 C35 28.2(5)
C48 C33 C34 C35 -100.2(4)
C39 C34 C35 C36 0.6(6)
C33 C34 C35 C36 -178.7(4)
C34 C35 C36 C37 0.3(7)
C35 C36 C37 C38 -1.0(8)
C36 C37 C38 C39 0.8(8)
C35 C34 C39 C38 -0.8(6)
C33 C34 C39 C38 178.6(4)
C37 C38 C39 C34 0.1(7)
C29 C28 C40 C41 -48.7(5)
C27 C28 C40 C41 134.0(4)
C29 C28 C40 C49 77.3(4)
C27 C28 C40 C49 -100.0(4)
C28 C40 C41 C46 136.7(4)
C49 C40 C41 C46 12.7(6)
C28 C40 C41 C42 -45.1(5)
C49 C40 C41 C42 -169.1(4)
C46 C41 C42 C43 0.7(7)
C40 C41 C42 C43 -177.6(4)
C41 C42 C43 C44 -0.2(8)
C42 C43 C44 C45 -0.9(8)
C43 C44 C45 C46 1.6(8)
C42 C41 C46 C45 0.0(7)
C40 C41 C46 C45 178.3(4)
C44 C45 C46 C41 -1.1(8)
Ni1 C50 C51 C52 -103.8(3)
C50 C51 C52 C53 20.9(6)
Ni1 C51 C52 C53 -56.8(4)
C50 C51 C52 C57 -158.6(4)
Ni1 C51 C52 C57 123.7(3)
C57 C52 C53 C54 -1.9(6)
C51 C52 C53 C54 178.6(4)
C52 C53 C54 C55 0.8(7)
C53 C54 C55 C56 1.3(7)
C54 C55 C56 C57 -2.4(8)
C55 C56 C57 C52 1.3(7)
C53 C52 C57 C56 0.8(6)
C51 C52 C57 C56 -179.7(4)
Ni1 C58 C59 C60 -105.4(3)
C58 C59 C60 C61 -164.6(4)
Ni1 C59 C60 C61 116.6(3)
C58 C59 C60 C65 14.8(6)
Ni1 C59 C60 C65 -64.0(4)
C65 C60 C61 C62 0.1(6)
C59 C60 C61 C62 179.6(4)
C60 C61 C62 C63 0.0(7)
C61 C62 C63 C64 -0.3(8)
C62 C63 C64 C65 0.6(7)
C63 C64 C65 C60 -0.5(7)
C61 C60 C65 C64 0.2(6)
C59 C60 C65 C64 -179.3(4)
C71 C66 C67 C68 0.8(8)
C66 C67 C68 C69 -0.6(8)
C67 C68 C69 C70 0.0(8)
C68 C69 C70 C71 0.3(9)
C67 C66 C71 C70 -0.4(8)
C69 C70 C71 C66 -0.1(8)
